data_7712247
loop_
_publ_author_name
'Chiu, Weiling'
'Nadeau, Ben E.'
'Patrick, Brian O.'
'Love, Jennifer'

_publ_section_title
;
 Investigating the Mechanism of Ni-Mediated Trifluoromethylthiolation of
 Aryl Halides using AgSCF3
;
_journal_name_full 'Dalton Transactions'
_journal_paper_doi 10.1039/D2DT03758K
_journal_year 2023
_chemical_formula_moiety 'C39 H43 Cl F3 N3 Ni'
_chemical_formula_sum 'C39 H43 Cl F3 N3 Ni'
_chemical_formula_weight 704.92
_space_group_crystal_system orthorhombic
_space_group_IT_number 29
_space_group_name_Hall 'P 2c -2ac'
_space_group_name_H-M_alt 'P c a 21'
_atom_sites_solution_hydrogens geom
_atom_sites_solution_primary dual
_audit_creation_date 2020-10-26
_audit_creation_method
;
Olex2 1.3
(compiled 2020.07.31 svn.rc2a77460 for OlexSys, GUI svn.r6145)
;
_audit_update_record
;
2023-01-09 deposited with the CCDC.	2023-01-31 downloaded from the CCDC.
;
_cell_angle_alpha 90
_cell_angle_beta 90
_cell_angle_gamma 90
_cell_formula_units_Z 8
_cell_length_a 26.2539(19)
_cell_length_b 9.9978(7)
_cell_length_c 27.6095(19)
_cell_measurement_reflns_used 9783
_cell_measurement_temperature 120(2)
_cell_measurement_theta_max 28.58
_cell_measurement_theta_min 2.30
_cell_volume 7247.0(9)
_computing_cell_refinement 'SAINT V8.40A (Bruker, 2019)'
_computing_data_collection APEX3
_computing_data_reduction 'SAINT V8.40A (Bruker, 2019)'
_computing_molecular_graphics 'Olex2 1.3 (Dolomanov et al., 2009)'
_computing_publication_material 'Olex2 1.3 (Dolomanov et al., 2009)'
_computing_structure_refinement 'XL  (Sheldrick, 2008)'
_computing_structure_solution 'SHELXT 2018/2 (Sheldrick, 2018)'
_diffrn_ambient_temperature 120(2)
_diffrn_detector 'Bruker APEX2 area detector'
_diffrn_detector_area_resol_mean 7.9
_diffrn_detector_type 'CCD area detector'
_diffrn_measured_fraction_theta_full 1.000
_diffrn_measured_fraction_theta_max 0.996
_diffrn_measurement_device 'Bruker D8 Kappa diffractometer'
_diffrn_measurement_device_type 'Bruker APEX II area detector'
_diffrn_measurement_method '\w and \f scans'
_diffrn_radiation_monochromator 'TRIUMPH curved-crystal'
_diffrn_radiation_probe x-ray
_diffrn_radiation_type MoK\a
_diffrn_radiation_wavelength 0.71073
_diffrn_reflns_av_R_equivalents 0.0603
_diffrn_reflns_av_unetI/netI 0.0574
_diffrn_reflns_Laue_measured_fraction_full 1.000
_diffrn_reflns_Laue_measured_fraction_max 0.996
_diffrn_reflns_limit_h_max 35
_diffrn_reflns_limit_h_min -35
_diffrn_reflns_limit_k_max 13
_diffrn_reflns_limit_k_min -13
_diffrn_reflns_limit_l_max 36
_diffrn_reflns_limit_l_min -34
_diffrn_reflns_number 73697
_diffrn_reflns_point_group_measured_fraction_full 0.992
_diffrn_reflns_point_group_measured_fraction_max 0.976
_diffrn_reflns_theta_full 25.242
_diffrn_reflns_theta_max 28.690
_diffrn_reflns_theta_min 1.475
_diffrn_source 'sealed X-ray tube'
_diffrn_source_current 30.0
_diffrn_source_power 1.35
_diffrn_source_type 'Incoatec I\ms'
_diffrn_source_voltage 45.0
_diffrn_standards_number 0
_exptl_absorpt_coefficient_mu 0.655
_exptl_absorpt_correction_T_max 0.949
_exptl_absorpt_correction_T_min 0.907
_exptl_absorpt_correction_type multi-scan
_exptl_absorpt_process_details
;
SADABS-2016/2 (Bruker, 2016/2) was used for absorption correction.
wR2(int) was 0.0532 before and 0.0502 after correction.
The ratio of minimum to maximum transmission is 0.9563.
The \l/2 correction factor is not present.
;
_exptl_crystal_colour red
_exptl_crystal_colour_primary red
_exptl_crystal_density_diffrn 1.292
_exptl_crystal_description irregular
_exptl_crystal_F_000 2960
_exptl_crystal_recrystallization_method
'The material was recrystallised from a mixture of THF and Et2O  by slow evaporation'
_exptl_crystal_size_max 0.23
_exptl_crystal_size_mid 0.08
_exptl_crystal_size_min 0.08
_refine_diff_density_max 0.358
_refine_diff_density_min -0.414
_refine_diff_density_rms 0.060
_refine_ls_abs_structure_details
;
 Refined as an inversion twin.
;
_refine_ls_abs_structure_Flack 0.377(10)
_refine_ls_extinction_method none
_refine_ls_goodness_of_fit_ref 1.015
_refine_ls_hydrogen_treatment constr
_refine_ls_matrix_type full
_refine_ls_number_parameters 864
_refine_ls_number_reflns 18272
_refine_ls_number_restraints 1
_refine_ls_restrained_S_all 1.015
_refine_ls_R_factor_all 0.0583
_refine_ls_R_factor_gt 0.0395
_refine_ls_shift/su_max 0.002
_refine_ls_shift/su_mean 0.000
_refine_ls_structure_factor_coef Fsqd
_refine_ls_weighting_details 'w=1/[\s^2^(Fo^2^)+(0.0294P)^2^+1.2521P] where P=(Fo^2^+2Fc^2^)/3'
_refine_ls_weighting_scheme calc
_refine_ls_wR_factor_gt 0.0699
_refine_ls_wR_factor_ref 0.0756
_reflns_Friedel_coverage 0.921
_reflns_Friedel_fraction_full 0.984
_reflns_Friedel_fraction_max 0.955
_reflns_number_gt 14943
_reflns_number_total 18272
_reflns_threshold_expression 'I > 2\s(I)'
_cod_data_source_file d2dt03758k2.cif
_cod_data_source_block jl339
_cod_database_code 7712247
_shelx_shelxl_version_number 2018/3
_shelx_space_group_comment
;
The symmetry employed for this shelxl refinement is uniquely defined
by the following loop, which should always be used as a source of
symmetry information in preference to the above space-group names.
They are only intended as comments.
;
_shelx_estimated_absorpt_t_max 0.949
_shelx_estimated_absorpt_t_min 0.864
_olex2_refinement_description
;
1. Twinned data refinement
 Scales: 0.623(10)
 0.377(10)
2. Fixed Uiso
 At 1.2 times of:
  All C(H) groups
 At 1.5 times of:
  All C(H,H,H) groups
3.a Ternary CH refined with riding coordinates:
 C22(H22), C25(H25), C34(H34), C37(H37), C61(H61), C64(H64), C73(H73), C76(H76)
3.b Aromatic/amide H refined with riding coordinates:
 C2(H2), C3(H3), C4(H4), C5(H5), C8(H8), C10(H10), C11(H11), C14(H14),
 C15(H15), C18(H18), C19(H19), C20(H20), C30(H30), C31(H31), C32(H32), C41(H41),
  C42(H42), C43(H43), C44(H44), C47(H47), C49(H49), C50(H50), C53(H53),
 C54(H54), C57(H57), C58(H58), C59(H59), C69(H69), C70(H70), C71(H71)
3.c Idealised Me refined as rotating group:
 C23(H23A,H23B,H23C), C24(H24A,H24B,H24C), C26(H26A,H26B,H26C), C27(H27A,H27B,
 H27C), C35(H35A,H35B,H35C), C36(H36A,H36B,H36C), C38(H38A,H38B,H38C), C39(H39A,
 H39B,H39C), C62(H62A,H62B,H62C), C63(H63A,H63B,H63C), C65(H65A,H65B,H65C),
 C66(H66A,H66B,H66C), C74(H74A,H74B,H74C), C75(H75A,H75B,H75C), C77(H77A,H77B,
 H77C), C78(H78A,H78B,H78C)
;
_olex2_diffrn_ambient_temperature_device 'Oxford Cryosystems'
_olex2_exptl_crystal_mounting_method 'The crystal was mounted on a mylar loop in oil'
_olex2_submission_original_sample_id 'WC 805'
_olex2_submission_special_instructions 'No special instructions were received'

loop_
_space_group_symop_operation_xyz
'x, y, z'
'-x, -y, z+1/2'
'x+1/2, -y, z'
'-x+1/2, y, z+1/2'

loop_
_atom_site_label
_atom_site_type_symbol
_atom_site_fract_x
_atom_site_fract_y
_atom_site_fract_z
_atom_site_U_iso_or_equiv
_atom_site_adp_type
_atom_site_occupancy
_atom_site_site_symmetry_order
_atom_site_calc_flag
_atom_site_refinement_flags_posn
_atom_site_refinement_flags_adp
_atom_site_refinement_flags_occupancy
_atom_site_disorder_assembly
_atom_site_disorder_group
Ni1 Ni 0.22684(2) 0.19308(4) 0.41664(2) 0.01297(9) Uani 1 1 d . . . . .
Cl1 Cl 0.14649(3) 0.12182(8) 0.42225(3) 0.01864(18) Uani 1 1 d . . . . .
F1 F 0.18324(9) 0.5369(3) 0.62657(10) 0.0472(7) Uani 1 1 d . . . . .
F2 F 0.25708(11) 0.4542(3) 0.64138(9) 0.0471(7) Uani 1 1 d . . . . .
F3 F 0.25057(9) 0.6382(2) 0.60235(9) 0.0329(6) Uani 1 1 d . . . . .
N1 N 0.22329(10) 0.2914(3) 0.47707(11) 0.0175(7) Uani 1 1 d . . . . .
N2 N 0.21622(10) 0.0734(3) 0.31997(11) 0.0149(6) Uani 1 1 d . . . . .
N3 N 0.27605(10) -0.0187(3) 0.36230(11) 0.0135(6) Uani 1 1 d . . . . .
C1 C 0.28626(11) 0.2978(3) 0.40522(12) 0.0145(7) Uani 1 1 d . . . . .
C2 C 0.31820(12) 0.3044(4) 0.36451(14) 0.0181(8) Uani 1 1 d . . . . .
H2 H 0.316081 0.237925 0.341025 0.022 Uiso 1 1 calc R U . . .
C3 C 0.35289(13) 0.4079(4) 0.35853(14) 0.0225(8) Uani 1 1 d . . . . .
H3 H 0.373366 0.409744 0.331053 0.027 Uiso 1 1 calc R U . . .
C4 C 0.35754(13) 0.5086(4) 0.39282(15) 0.0230(8) Uani 1 1 d . . . . .
H4 H 0.380372 0.578530 0.388094 0.028 Uiso 1 1 calc R U . . .
C5 C 0.32787(12) 0.5037(3) 0.43402(14) 0.0186(8) Uani 1 1 d . . . . .
H5 H 0.331148 0.569228 0.457714 0.022 Uiso 1 1 calc R U . . .
C6 C 0.29268(12) 0.3992(3) 0.43999(13) 0.0147(7) Uani 1 1 d . . . . .
C7 C 0.25902(12) 0.3890(3) 0.48228(13) 0.0139(7) Uani 1 1 d . . . . .
C8 C 0.26132(12) 0.4651(3) 0.52423(13) 0.0162(8) Uani 1 1 d . . . . .
H8 H 0.285582 0.532338 0.527408 0.019 Uiso 1 1 calc R U . . .
C9 C 0.22711(13) 0.4400(4) 0.56133(14) 0.0180(8) Uani 1 1 d . . . . .
C10 C 0.19141(14) 0.3380(4) 0.55629(14) 0.0243(9) Uani 1 1 d . . . . .
H10 H 0.168697 0.318113 0.581115 0.029 Uiso 1 1 calc R U . . .
C11 C 0.19072(14) 0.2673(4) 0.51347(14) 0.0223(8) Uani 1 1 d . . . . .
H11 H 0.166636 0.199883 0.509638 0.027 Uiso 1 1 calc R U . . .
C12 C 0.22912(14) 0.5177(4) 0.60741(16) 0.0258(9) Uani 1 1 d . . . . .
C13 C 0.23989(12) 0.0800(3) 0.36419(13) 0.0129(7) Uani 1 1 d . . . . .
C14 C 0.23824(13) -0.0265(4) 0.29169(14) 0.0196(8) Uani 1 1 d . . . . .
H14 H 0.229005 -0.049140 0.260224 0.024 Uiso 1 1 calc R U . . .
C15 C 0.27490(13) -0.0838(4) 0.31781(13) 0.0182(8) Uani 1 1 d . . . . .
H15 H 0.295768 -0.154024 0.308119 0.022 Uiso 1 1 calc R U . . .
C16 C 0.16752(13) 0.1346(4) 0.30745(13) 0.0177(8) Uani 1 1 d . . . . .
C17 C 0.16447(14) 0.2712(4) 0.29758(13) 0.0207(8) Uani 1 1 d . . . . .
C18 C 0.11625(14) 0.3240(4) 0.28717(13) 0.0271(9) Uani 1 1 d . . . . .
H18 H 0.113002 0.414924 0.280849 0.032 Uiso 1 1 calc R U . . .
C19 C 0.07362(15) 0.2441(5) 0.28608(15) 0.0327(10) Uani 1 1 d . . . . .
H19 H 0.041955 0.281133 0.279165 0.039 Uiso 1 1 calc R U . . .
C20 C 0.07787(15) 0.1089(5) 0.29526(15) 0.0311(10) Uani 1 1 d . . . . .
H20 H 0.048868 0.055591 0.293881 0.037 Uiso 1 1 calc R U . . .
C21 C 0.12454(14) 0.0501(4) 0.30654(14) 0.0221(8) Uani 1 1 d . . . . .
C22 C 0.20993(14) 0.3648(4) 0.29887(14) 0.0229(8) Uani 1 1 d . . . . .
H22 H 0.239959 0.311839 0.307650 0.027 Uiso 1 1 calc R U . . .
C23 C 0.21987(17) 0.4277(4) 0.24908(15) 0.0358(11) Uani 1 1 d . . . . .
H23A H 0.224853 0.358300 0.225531 0.054 Uiso 1 1 calc R U . . .
H23B H 0.249802 0.482708 0.250664 0.054 Uiso 1 1 calc R U . . .
H23C H 0.191177 0.481568 0.239888 0.054 Uiso 1 1 calc R U . . .
C24 C 0.20320(17) 0.4742(4) 0.33736(16) 0.0352(10) Uani 1 1 d . . . . .
H24A H 0.175650 0.531996 0.328190 0.053 Uiso 1 1 calc R U . . .
H24B H 0.234022 0.525324 0.339905 0.053 Uiso 1 1 calc R U . . .
H24C H 0.195711 0.433547 0.368054 0.053 Uiso 1 1 calc R U . . .
C25 C 0.12633(15) -0.0988(4) 0.31719(15) 0.0267(9) Uani 1 1 d . . . . .
H25 H 0.159862 -0.119303 0.330916 0.032 Uiso 1 1 calc R U . . .
C26 C 0.12031(16) -0.1804(4) 0.26991(16) 0.0359(11) Uani 1 1 d . . . . .
H26A H 0.087690 -0.161809 0.255707 0.054 Uiso 1 1 calc R U . . .
H26B H 0.122742 -0.274167 0.277100 0.054 Uiso 1 1 calc R U . . .
H26C H 0.146745 -0.155979 0.247580 0.054 Uiso 1 1 calc R U . . .
C27 C 0.08586(16) -0.1427(5) 0.35385(16) 0.0381(11) Uani 1 1 d . . . . .
H27A H 0.088705 -0.089289 0.382611 0.057 Uiso 1 1 calc R U . . .
H27B H 0.090909 -0.235175 0.361902 0.057 Uiso 1 1 calc R U . . .
H27C H 0.052611 -0.131184 0.339998 0.057 Uiso 1 1 calc R U . . .
C28 C 0.30858(13) -0.0614(3) 0.40221(12) 0.0145(7) Uani 1 1 d . . . . .
C29 C 0.28547(13) -0.1155(3) 0.44393(13) 0.0171(8) Uani 1 1 d . . . . .
C30 C 0.31784(15) -0.1562(4) 0.48133(14) 0.0224(8) Uani 1 1 d . . . . .
H30 H 0.303834 -0.189329 0.509847 0.027 Uiso 1 1 calc R U . . .
C31 C 0.37018(15) -0.1483(4) 0.47688(15) 0.0235(9) Uani 1 1 d . . . . .
H31 H 0.390910 -0.175174 0.502398 0.028 Uiso 1 1 calc R U . . .
C32 C 0.39164(13) -0.1011(4) 0.43497(14) 0.0226(9) Uani 1 1 d . . . . .
H32 H 0.426932 -0.099475 0.432081 0.027 Uiso 1 1 calc R U . . .
C33 C 0.36177(12) -0.0552(3) 0.39645(13) 0.0168(8) Uani 1 1 d . . . . .
C34 C 0.22850(13) -0.1380(4) 0.44824(15) 0.0210(8) Uani 1 1 d . . . . .
H34 H 0.211800 -0.068033 0.429128 0.025 Uiso 1 1 calc R U . . .
C35 C 0.21364(14) -0.2713(4) 0.42589(18) 0.0384(12) Uani 1 1 d . . . . .
H35A H 0.230793 -0.342379 0.442627 0.058 Uiso 1 1 calc R U . . .
H35B H 0.223253 -0.272276 0.392346 0.058 Uiso 1 1 calc R U . . .
H35C H 0.177474 -0.283403 0.428579 0.058 Uiso 1 1 calc R U . . .
C36 C 0.20853(16) -0.1259(5) 0.49982(16) 0.0405(12) Uani 1 1 d . . . . .
H36A H 0.171986 -0.122850 0.499325 0.061 Uiso 1 1 calc R U . . .
H36B H 0.221494 -0.045513 0.514276 0.061 Uiso 1 1 calc R U . . .
H36C H 0.219517 -0.201816 0.518392 0.061 Uiso 1 1 calc R U . . .
C37 C 0.38838(13) -0.0055(4) 0.35092(14) 0.0227(8) Uani 1 1 d . . . . .
H37 H 0.362535 0.032114 0.329225 0.027 Uiso 1 1 calc R U . . .
C38 C 0.41450(16) -0.1221(5) 0.32469(17) 0.0374(11) Uani 1 1 d . . . . .
H38A H 0.427014 -0.092086 0.293880 0.056 Uiso 1 1 calc R U . . .
H38B H 0.390413 -0.193130 0.319839 0.056 Uiso 1 1 calc R U . . .
H38C H 0.442409 -0.154151 0.343926 0.056 Uiso 1 1 calc R U . . .
C39 C 0.42720(14) 0.1037(4) 0.36215(17) 0.0325(10) Uani 1 1 d . . . . .
H39A H 0.454452 0.066767 0.381082 0.049 Uiso 1 1 calc R U . . .
H39B H 0.410971 0.174197 0.380023 0.049 Uiso 1 1 calc R U . . .
H39C H 0.440603 0.138887 0.332414 0.049 Uiso 1 1 calc R U . . .
Ni2 Ni 0.50853(2) 0.82397(4) 0.57358(2) 0.01344(9) Uani 1 1 d . . . . .
Cl2 Cl 0.58963(3) 0.88543(9) 0.56755(3) 0.02034(19) Uani 1 1 d . . . . .
F4 F 0.47959(9) 0.3791(2) 0.38811(9) 0.0345(6) Uani 1 1 d . . . . .
F5 F 0.54764(8) 0.4784(2) 0.36318(9) 0.0343(6) Uani 1 1 d . . . . .
F6 F 0.47435(9) 0.5649(2) 0.34917(8) 0.0327(6) Uani 1 1 d . . . . .
N4 N 0.51022(10) 0.7242(3) 0.51374(11) 0.0156(6) Uani 1 1 d . . . . .
N5 N 0.52181(10) 0.9556(3) 0.66845(11) 0.0146(6) Uani 1 1 d . . . . .
N6 N 0.46319(10) 1.0459(3) 0.62467(10) 0.0135(6) Uani 1 1 d . . . . .
C40 C 0.44847(12) 0.7235(3) 0.58576(13) 0.0147(7) Uani 1 1 d . . . . .
C41 C 0.41639(12) 0.7211(4) 0.62628(14) 0.0182(8) Uani 1 1 d . . . . .
H41 H 0.418718 0.789430 0.649023 0.022 Uiso 1 1 calc R U . . .
C42 C 0.38103(13) 0.6187(4) 0.63343(14) 0.0224(8) Uani 1 1 d . . . . .
H42 H 0.360622 0.619280 0.660964 0.027 Uiso 1 1 calc R U . . .
C43 C 0.37601(14) 0.5168(4) 0.60017(15) 0.0246(9) Uani 1 1 d . . . . .
H43 H 0.352878 0.448015 0.605585 0.030 Uiso 1 1 calc R U . . .
C44 C 0.40572(13) 0.5174(4) 0.55842(14) 0.0201(8) Uani 1 1 d . . . . .
H44 H 0.402007 0.450176 0.535399 0.024 Uiso 1 1 calc R U . . .
C45 C 0.44101(12) 0.6194(3) 0.55143(13) 0.0149(7) Uani 1 1 d . . . . .
C46 C 0.47414(12) 0.6275(3) 0.50877(13) 0.0147(7) Uani 1 1 d . . . . .
C47 C 0.47071(13) 0.5513(4) 0.46693(14) 0.0181(8) Uani 1 1 d . . . . .
H47 H 0.446164 0.484739 0.464119 0.022 Uiso 1 1 calc R U . . .
C48 C 0.50450(12) 0.5761(3) 0.42930(14) 0.0181(8) Uani 1 1 d . . . . .
C49 C 0.54032(14) 0.6765(4) 0.43389(14) 0.0226(8) Uani 1 1 d . . . . .
H49 H 0.562715 0.695289 0.408689 0.027 Uiso 1 1 calc R U . . .
C50 C 0.54232(13) 0.7484(4) 0.47638(14) 0.0217(8) Uani 1 1 d . . . . .
H50 H 0.566519 0.815760 0.479527 0.026 Uiso 1 1 calc R U . . .
C51 C 0.50148(14) 0.4993(4) 0.38275(15) 0.0236(9) Uani 1 1 d . . . . .
C52 C 0.49763(13) 0.9438(3) 0.62479(14) 0.0137(7) Uani 1 1 d . . . . .
C53 C 0.46556(13) 1.1193(4) 0.66774(13) 0.0196(8) Uani 1 1 d . . . . .
H53 H 0.445846 1.193192 0.675893 0.024 Uiso 1 1 calc R U . . .
C54 C 0.50162(13) 1.0625(4) 0.69480(14) 0.0193(8) Uani 1 1 d . . . . .
H54 H 0.511544 1.089154 0.725652 0.023 Uiso 1 1 calc R U . . .
C55 C 0.43142(12) 1.0878(3) 0.58399(13) 0.0147(7) Uani 1 1 d . . . . .
C56 C 0.45503(13) 1.1395(3) 0.54317(13) 0.0181(8) Uani 1 1 d . . . . .
C57 C 0.42354(15) 1.1799(4) 0.50495(14) 0.0227(8) Uani 1 1 d . . . . .
H57 H 0.438268 1.211112 0.476484 0.027 Uiso 1 1 calc R U . . .
C58 C 0.37106(14) 1.1743(4) 0.50854(15) 0.0250(9) Uani 1 1 d . . . . .
H58 H 0.350899 1.200990 0.482574 0.030 Uiso 1 1 calc R U . . .
C59 C 0.34856(14) 1.1291(4) 0.55082(14) 0.0237(9) Uani 1 1 d . . . . .
H59 H 0.313240 1.129192 0.553437 0.028 Uiso 1 1 calc R U . . .
C60 C 0.37805(13) 1.0832(3) 0.58981(13) 0.0180(8) Uani 1 1 d . . . . .
C61 C 0.51247(14) 1.1615(4) 0.54002(15) 0.0238(9) Uani 1 1 d . . . . .
H61 H 0.528750 1.092036 0.559710 0.029 Uiso 1 1 calc R U . . .
C62 C 0.52665(15) 1.2975(4) 0.56246(18) 0.0389(12) Uani 1 1 d . . . . .
H62A H 0.563027 1.307238 0.562768 0.058 Uiso 1 1 calc R U . . .
H62B H 0.513921 1.301978 0.595015 0.058 Uiso 1 1 calc R U . . .
H62C H 0.511842 1.368169 0.543580 0.058 Uiso 1 1 calc R U . . .
C63 C 0.53379(18) 1.1488(5) 0.48841(17) 0.0465(13) Uani 1 1 d . . . . .
H63A H 0.523772 1.225388 0.469710 0.070 Uiso 1 1 calc R U . . .
H63B H 0.520627 1.069166 0.473564 0.070 Uiso 1 1 calc R U . . .
H63C H 0.570281 1.144000 0.489700 0.070 Uiso 1 1 calc R U . . .
C64 C 0.35142(13) 1.0360(4) 0.63530(14) 0.0211(8) Uani 1 1 d . . . . .
H64 H 0.376989 0.994952 0.656468 0.025 Uiso 1 1 calc R U . . .
C65 C 0.31058(14) 0.9301(4) 0.62414(17) 0.0336(10) Uani 1 1 d . . . . .
H65A H 0.282802 0.971145 0.607099 0.050 Uiso 1 1 calc R U . . .
H65B H 0.298319 0.892265 0.653901 0.050 Uiso 1 1 calc R U . . .
H65C H 0.325110 0.860732 0.604458 0.050 Uiso 1 1 calc R U . . .
C66 C 0.32753(15) 1.1541(4) 0.66259(16) 0.0313(10) Uani 1 1 d . . . . .
H66A H 0.302824 1.197156 0.642235 0.047 Uiso 1 1 calc R U . . .
H66B H 0.353643 1.217041 0.671166 0.047 Uiso 1 1 calc R U . . .
H66C H 0.311177 1.122102 0.691451 0.047 Uiso 1 1 calc R U . . .
C67 C 0.56852(13) 0.8908(4) 0.68464(13) 0.0202(8) Uani 1 1 d . . . . .
C68 C 0.56707(15) 0.7605(4) 0.70217(14) 0.0268(9) Uani 1 1 d . . . . .
C69 C 0.61248(17) 0.7087(5) 0.72106(16) 0.0407(12) Uani 1 1 d . . . . .
H69 H 0.613036 0.621505 0.732805 0.049 Uiso 1 1 calc R U . . .
C70 C 0.65648(17) 0.7844(6) 0.72259(19) 0.0510(14) Uani 1 1 d . . . . .
H70 H 0.685938 0.748998 0.736208 0.061 Uiso 1 1 calc R U . . .
C71 C 0.65681(16) 0.9117(5) 0.70406(18) 0.0399(12) Uani 1 1 d . . . . .
H71 H 0.686910 0.960742 0.704678 0.048 Uiso 1 1 calc R U . . .
C72 C 0.61316(13) 0.9696(4) 0.68432(14) 0.0261(9) Uani 1 1 d . . . . .
C73 C 0.51990(16) 0.6728(4) 0.70089(15) 0.0289(9) Uani 1 1 d . . . . .
H73 H 0.491649 0.727661 0.688939 0.035 Uiso 1 1 calc R U . . .
C74 C 0.50509(19) 0.6213(5) 0.75136(18) 0.0474(13) Uani 1 1 d . . . . .
H74A H 0.474227 0.570174 0.749112 0.071 Uiso 1 1 calc R U . . .
H74B H 0.499918 0.695797 0.772731 0.071 Uiso 1 1 calc R U . . .
H74C H 0.531880 0.565664 0.763804 0.071 Uiso 1 1 calc R U . . .
C75 C 0.52695(19) 0.5566(5) 0.66548(18) 0.0462(13) Uani 1 1 d . . . . .
H75A H 0.553734 0.499205 0.676844 0.069 Uiso 1 1 calc R U . . .
H75B H 0.535719 0.590976 0.634111 0.069 Uiso 1 1 calc R U . . .
H75C H 0.495823 0.506543 0.663264 0.069 Uiso 1 1 calc R U . . .
C76 C 0.61635(14) 1.1080(4) 0.66191(15) 0.0280(9) Uani 1 1 d . . . . .
H76 H 0.585318 1.122046 0.642846 0.034 Uiso 1 1 calc R U . . .
C77 C 0.66219(16) 1.1194(5) 0.62720(16) 0.0393(12) Uani 1 1 d . . . . .
H77A H 0.693121 1.123735 0.645669 0.059 Uiso 1 1 calc R U . . .
H77B H 0.658845 1.198954 0.607989 0.059 Uiso 1 1 calc R U . . .
H77C H 0.663116 1.042620 0.606335 0.059 Uiso 1 1 calc R U . . .
C78 C 0.61961(16) 1.2205(5) 0.69945(16) 0.0388(11) Uani 1 1 d . . . . .
H78A H 0.589703 1.219219 0.719452 0.058 Uiso 1 1 calc R U . . .
H78B H 0.621902 1.305129 0.683137 0.058 Uiso 1 1 calc R U . . .
H78C H 0.649256 1.207798 0.719266 0.058 Uiso 1 1 calc R U . . .

loop_
_atom_site_aniso_label
_atom_site_aniso_U_11
_atom_site_aniso_U_22
_atom_site_aniso_U_33
_atom_site_aniso_U_23
_atom_site_aniso_U_13
_atom_site_aniso_U_12
Ni1 0.01190(17) 0.01588(19) 0.0111(2) -0.0018(2) 0.00134(17) -0.00060(16)
Cl1 0.0132(3) 0.0243(4) 0.0184(5) -0.0044(4) 0.0018(3) -0.0007(3)
F1 0.0395(14) 0.0535(17) 0.0484(18) -0.0323(15) 0.0230(12) -0.0084(12)
F2 0.075(2) 0.0474(16) 0.0186(14) -0.0030(13) -0.0111(13) 0.0068(14)
F3 0.0422(13) 0.0269(12) 0.0296(14) -0.0132(11) 0.0042(11) -0.0067(10)
N1 0.0173(14) 0.0183(15) 0.0169(18) -0.0016(14) 0.0020(12) -0.0004(12)
N2 0.0147(13) 0.0194(15) 0.0106(15) -0.0012(12) -0.0008(11) -0.0007(12)
N3 0.0136(13) 0.0176(15) 0.0093(16) -0.0026(13) -0.0013(11) -0.0003(12)
C1 0.0133(14) 0.0161(16) 0.014(2) 0.0037(15) -0.0017(12) 0.0019(13)
C2 0.0175(16) 0.0207(19) 0.016(2) -0.0031(16) -0.0005(14) 0.0006(14)
C3 0.0176(17) 0.027(2) 0.023(2) 0.0041(18) 0.0077(15) -0.0020(15)
C4 0.0197(18) 0.0203(19) 0.029(2) 0.0009(18) 0.0021(15) -0.0062(15)
C5 0.0178(16) 0.0167(17) 0.021(2) -0.0015(16) -0.0019(14) -0.0022(14)
C6 0.0137(15) 0.0153(17) 0.0151(19) 0.0034(15) -0.0016(13) 0.0043(13)
C7 0.0146(16) 0.0141(16) 0.0129(19) 0.0004(15) -0.0017(13) 0.0011(13)
C8 0.0183(17) 0.0135(17) 0.017(2) -0.0019(15) 0.0002(14) 0.0004(13)
C9 0.0221(18) 0.0193(17) 0.013(2) -0.0025(15) -0.0002(14) 0.0044(14)
C10 0.0267(19) 0.029(2) 0.017(2) -0.0040(17) 0.0087(15) -0.0022(16)
C11 0.0229(18) 0.027(2) 0.017(2) -0.0023(17) 0.0052(15) -0.0093(15)
C12 0.031(2) 0.027(2) 0.019(2) -0.0076(18) 0.0055(16) -0.0005(17)
C13 0.0113(15) 0.0160(17) 0.0114(19) 0.0014(15) 0.0011(13) -0.0032(13)
C14 0.0200(18) 0.026(2) 0.012(2) -0.0052(17) -0.0007(14) 0.0006(15)
C15 0.0176(17) 0.0209(18) 0.016(2) -0.0091(15) 0.0033(14) 0.0023(14)
C16 0.0176(17) 0.028(2) 0.0074(19) -0.0020(16) -0.0039(13) 0.0038(15)
C17 0.0267(19) 0.028(2) 0.0073(19) -0.0006(16) -0.0036(15) 0.0048(16)
C18 0.033(2) 0.030(2) 0.018(2) -0.0013(18) -0.0068(16) 0.0126(18)
C19 0.0227(19) 0.049(3) 0.027(2) -0.005(2) -0.0101(17) 0.0131(19)
C20 0.0197(19) 0.046(3) 0.027(2) -0.004(2) -0.0062(17) -0.0010(18)
C21 0.0210(18) 0.032(2) 0.014(2) -0.0026(17) -0.0018(15) -0.0008(16)
C22 0.0285(19) 0.0208(19) 0.019(2) 0.0026(17) -0.0037(16) 0.0028(16)
C23 0.043(2) 0.039(3) 0.026(3) 0.004(2) -0.0033(19) -0.003(2)
C24 0.045(3) 0.030(2) 0.031(3) -0.007(2) -0.009(2) 0.0053(19)
C25 0.0221(19) 0.030(2) 0.028(2) -0.0002(19) -0.0085(16) -0.0074(16)
C26 0.036(2) 0.035(3) 0.037(3) -0.007(2) -0.006(2) -0.0011(19)
C27 0.035(2) 0.044(3) 0.035(3) -0.001(2) -0.004(2) -0.015(2)
C28 0.0183(16) 0.0143(16) 0.0110(19) -0.0035(14) -0.0014(13) 0.0041(13)
C29 0.0219(17) 0.0109(16) 0.018(2) -0.0055(15) -0.0008(14) 0.0036(13)
C30 0.036(2) 0.0165(18) 0.015(2) -0.0006(16) -0.0013(16) 0.0028(15)
C31 0.031(2) 0.0184(19) 0.021(2) -0.0041(17) -0.0135(16) 0.0071(15)
C32 0.0188(17) 0.023(2) 0.026(2) -0.0074(17) -0.0072(15) 0.0060(14)
C33 0.0172(16) 0.0146(17) 0.019(2) -0.0050(15) -0.0017(14) 0.0007(13)
C34 0.0228(18) 0.0198(18) 0.020(2) 0.0064(17) 0.0031(15) 0.0040(15)
C35 0.0241(19) 0.030(2) 0.061(4) 0.000(2) -0.004(2) -0.0042(16)
C36 0.031(2) 0.061(3) 0.029(3) 0.009(2) 0.0111(19) 0.007(2)
C37 0.0161(17) 0.028(2) 0.024(2) -0.0019(18) 0.0019(14) -0.0010(15)
C38 0.029(2) 0.050(3) 0.033(3) -0.009(2) 0.0069(19) 0.002(2)
C39 0.0162(18) 0.038(3) 0.043(3) 0.006(2) -0.0002(18) -0.0055(17)
Ni2 0.01230(17) 0.01523(19) 0.0128(2) -0.0021(2) 0.00150(18) 0.00035(16)
Cl2 0.0130(3) 0.0267(4) 0.0214(5) -0.0073(4) 0.0024(4) -0.0009(3)
F4 0.0458(14) 0.0252(12) 0.0325(15) -0.0113(11) 0.0075(11) -0.0153(11)
F5 0.0287(12) 0.0383(14) 0.0358(15) -0.0179(12) 0.0111(10) -0.0026(10)
F6 0.0391(13) 0.0384(14) 0.0206(13) -0.0058(11) -0.0036(10) 0.0015(11)
N4 0.0142(13) 0.0183(15) 0.0144(17) -0.0036(13) 0.0015(11) -0.0012(11)
N5 0.0112(13) 0.0214(15) 0.0113(16) 0.0010(13) -0.0002(11) 0.0014(11)
N6 0.0124(13) 0.0170(15) 0.0112(16) -0.0019(13) -0.0001(11) 0.0012(11)
C40 0.0136(15) 0.0142(16) 0.016(2) 0.0029(15) -0.0015(13) 0.0038(12)
C41 0.0171(16) 0.0175(18) 0.020(2) -0.0015(16) 0.0013(14) 0.0018(13)
C42 0.0203(18) 0.028(2) 0.019(2) 0.0037(18) 0.0064(15) 0.0002(15)
C43 0.0232(19) 0.023(2) 0.028(2) 0.0048(18) 0.0053(16) -0.0064(16)
C44 0.0211(17) 0.0182(18) 0.021(2) -0.0008(16) -0.0002(14) -0.0003(14)
C45 0.0145(15) 0.0150(17) 0.015(2) -0.0004(15) -0.0002(13) 0.0009(13)
C46 0.0160(16) 0.0107(16) 0.017(2) -0.0002(15) -0.0016(14) 0.0026(13)
C47 0.0171(17) 0.0157(18) 0.022(2) -0.0007(16) -0.0002(15) -0.0020(13)
C48 0.0191(16) 0.0181(17) 0.017(2) -0.0052(16) 0.0001(14) 0.0014(13)
C49 0.0223(17) 0.029(2) 0.016(2) -0.0062(17) 0.0064(14) -0.0054(15)
C50 0.0215(18) 0.023(2) 0.020(2) -0.0055(17) 0.0065(16) -0.0087(15)
C51 0.024(2) 0.022(2) 0.024(2) -0.0050(18) 0.0037(16) -0.0014(15)
C52 0.0131(16) 0.0150(17) 0.013(2) 0.0018(15) 0.0012(14) -0.0022(13)
C53 0.0163(16) 0.0251(19) 0.017(2) -0.0069(17) -0.0017(14) 0.0050(14)
C54 0.0168(17) 0.029(2) 0.012(2) -0.0046(16) 0.0023(14) 0.0004(15)
C55 0.0161(15) 0.0143(16) 0.014(2) -0.0036(14) -0.0055(13) 0.0048(12)
C56 0.0253(18) 0.0131(17) 0.016(2) -0.0023(15) 0.0022(15) 0.0045(14)
C57 0.036(2) 0.0177(19) 0.014(2) 0.0025(16) -0.0021(16) 0.0046(16)
C58 0.032(2) 0.0185(19) 0.025(2) -0.0008(18) -0.0145(17) 0.0098(16)
C59 0.0200(18) 0.0212(19) 0.030(2) -0.0069(18) -0.0092(16) 0.0054(15)
C60 0.0195(17) 0.0149(17) 0.020(2) -0.0044(15) -0.0024(14) 0.0035(13)
C61 0.0225(18) 0.025(2) 0.024(2) 0.0096(18) 0.0036(15) 0.0026(15)
C62 0.029(2) 0.031(2) 0.057(3) 0.009(2) -0.005(2) -0.0036(17)
C63 0.039(3) 0.069(4) 0.032(3) 0.018(3) 0.016(2) 0.012(2)
C64 0.0157(17) 0.025(2) 0.022(2) -0.0016(17) -0.0022(15) 0.0049(14)
C65 0.0200(19) 0.037(2) 0.044(3) 0.004(2) -0.0021(18) 0.0007(17)
C66 0.027(2) 0.037(2) 0.030(3) -0.003(2) 0.0074(18) 0.0083(17)
C67 0.0162(17) 0.034(2) 0.011(2) 0.0000(17) -0.0017(14) 0.0072(15)
C68 0.025(2) 0.037(2) 0.019(2) 0.0029(19) -0.0029(16) 0.0114(17)
C69 0.044(3) 0.049(3) 0.029(3) 0.012(2) -0.011(2) 0.017(2)
C70 0.027(2) 0.078(4) 0.048(3) 0.007(3) -0.017(2) 0.023(2)
C71 0.018(2) 0.060(3) 0.041(3) 0.004(3) -0.0089(18) 0.005(2)
C72 0.0183(18) 0.046(3) 0.013(2) -0.0013(19) -0.0042(15) 0.0022(17)
C73 0.036(2) 0.026(2) 0.025(2) 0.0073(19) -0.0050(17) 0.0066(18)
C74 0.056(3) 0.047(3) 0.038(3) 0.017(2) 0.003(2) -0.003(2)
C75 0.057(3) 0.035(3) 0.046(3) -0.001(2) -0.011(2) 0.015(2)
C76 0.0174(18) 0.045(3) 0.022(2) -0.004(2) -0.0013(16) -0.0073(17)
C77 0.030(2) 0.058(3) 0.031(3) -0.011(2) 0.0078(18) -0.019(2)
C78 0.034(2) 0.051(3) 0.031(3) -0.005(2) 0.0072(19) -0.007(2)

loop_
_atom_type_symbol
_atom_type_description
_atom_type_scat_dispersion_real
_atom_type_scat_dispersion_imag
_atom_type_scat_source
C C 0.0033 0.0016 'International Tables Vol C Tables 4.2.6.8 and 6.1.1.4'
H H 0.0000 0.0000 'International Tables Vol C Tables 4.2.6.8 and 6.1.1.4'
Cl Cl 0.1484 0.1585 'International Tables Vol C Tables 4.2.6.8 and 6.1.1.4'
F F 0.0171 0.0103 'International Tables Vol C Tables 4.2.6.8 and 6.1.1.4'
N N 0.0061 0.0033 'International Tables Vol C Tables 4.2.6.8 and 6.1.1.4'
Ni Ni 0.3393 1.1124 'International Tables Vol C Tables 4.2.6.8 and 6.1.1.4'

loop_
_geom_angle_atom_site_label_1
_geom_angle_atom_site_label_2
_geom_angle_atom_site_label_3
_geom_angle
_geom_angle_site_symmetry_1
_geom_angle_site_symmetry_3
_geom_angle_publ_flag
N1 Ni1 Cl1 93.25(9) . . ?
C1 Ni1 Cl1 163.91(10) . . ?
C1 Ni1 N1 84.43(13) . . ?
C13 Ni1 Cl1 91.94(10) . . ?
C13 Ni1 N1 169.24(14) . . ?
C13 Ni1 C1 93.11(14) . . ?
C7 N1 Ni1 114.9(2) . . ?
C11 N1 Ni1 125.7(3) . . ?
C11 N1 C7 119.3(3) . . ?
C13 N2 C14 110.2(3) . . ?
C13 N2 C16 126.0(3) . . ?
C14 N2 C16 122.1(3) . . ?
C13 N3 C15 110.8(3) . . ?
C13 N3 C28 126.0(3) . . ?
C15 N3 C28 122.9(3) . . ?
C2 C1 Ni1 130.3(3) . . ?
C2 C1 C6 116.2(3) . . ?
C6 C1 Ni1 112.4(2) . . ?
C1 C2 H2 119.3 . . ?
C3 C2 C1 121.4(3) . . ?
C3 C2 H2 119.3 . . ?
C2 C3 H3 119.4 . . ?
C4 C3 C2 121.2(3) . . ?
C4 C3 H3 119.4 . . ?
C3 C4 H4 120.4 . . ?
C5 C4 C3 119.1(3) . . ?
C5 C4 H4 120.4 . . ?
C4 C5 H5 120.2 . . ?
C4 C5 C6 119.7(3) . . ?
C6 C5 H5 120.2 . . ?
C1 C6 C7 114.9(3) . . ?
C5 C6 C1 122.3(3) . . ?
C5 C6 C7 122.8(3) . . ?
N1 C7 C6 112.4(3) . . ?
N1 C7 C8 120.8(3) . . ?
C8 C7 C6 126.8(3) . . ?
C7 C8 H8 120.3 . . ?
C9 C8 C7 119.3(3) . . ?
C9 C8 H8 120.3 . . ?
C8 C9 C10 119.7(3) . . ?
C8 C9 C12 120.9(3) . . ?
C10 C9 C12 119.4(3) . . ?
C9 C10 H10 121.0 . . ?
C11 C10 C9 118.1(3) . . ?
C11 C10 H10 121.0 . . ?
N1 C11 C10 122.8(3) . . ?
N1 C11 H11 118.6 . . ?
C10 C11 H11 118.6 . . ?
F1 C12 F2 106.5(4) . . ?
F1 C12 F3 107.0(3) . . ?
F1 C12 C9 112.5(3) . . ?
F2 C12 C9 111.5(3) . . ?
F3 C12 F2 105.5(3) . . ?
F3 C12 C9 113.3(3) . . ?
N2 C13 Ni1 129.5(2) . . ?
N3 C13 Ni1 126.3(2) . . ?
N3 C13 N2 104.2(3) . . ?
N2 C14 H14 126.1 . . ?
C15 C14 N2 107.7(3) . . ?
C15 C14 H14 126.1 . . ?
N3 C15 H15 126.5 . . ?
C14 C15 N3 107.0(3) . . ?
C14 C15 H15 126.5 . . ?
C17 C16 N2 120.5(3) . . ?
C17 C16 C21 122.5(3) . . ?
C21 C16 N2 117.0(3) . . ?
C16 C17 C18 117.4(4) . . ?
C16 C17 C22 123.6(3) . . ?
C18 C17 C22 118.9(3) . . ?
C17 C18 H18 119.3 . . ?
C19 C18 C17 121.4(4) . . ?
C19 C18 H18 119.3 . . ?
C18 C19 H19 120.0 . . ?
C18 C19 C20 119.9(4) . . ?
C20 C19 H19 120.0 . . ?
C19 C20 H20 119.2 . . ?
C19 C20 C21 121.7(4) . . ?
C21 C20 H20 119.2 . . ?
C16 C21 C25 124.0(3) . . ?
C20 C21 C16 117.0(4) . . ?
C20 C21 C25 119.0(4) . . ?
C17 C22 H22 107.8 . . ?
C17 C22 C23 111.5(3) . . ?
C17 C22 C24 111.4(3) . . ?
C23 C22 H22 107.8 . . ?
C23 C22 C24 110.3(3) . . ?
C24 C22 H22 107.8 . . ?
C22 C23 H23A 109.5 . . ?
C22 C23 H23B 109.5 . . ?
C22 C23 H23C 109.5 . . ?
H23A C23 H23B 109.5 . . ?
H23A C23 H23C 109.5 . . ?
H23B C23 H23C 109.5 . . ?
C22 C24 H24A 109.5 . . ?
C22 C24 H24B 109.5 . . ?
C22 C24 H24C 109.5 . . ?
H24A C24 H24B 109.5 . . ?
H24A C24 H24C 109.5 . . ?
H24B C24 H24C 109.5 . . ?
C21 C25 H25 107.9 . . ?
C21 C25 C26 110.5(3) . . ?
C21 C25 C27 112.8(4) . . ?
C26 C25 H25 107.9 . . ?
C27 C25 H25 107.9 . . ?
C27 C25 C26 109.6(3) . . ?
C25 C26 H26A 109.5 . . ?
C25 C26 H26B 109.5 . . ?
C25 C26 H26C 109.5 . . ?
H26A C26 H26B 109.5 . . ?
H26A C26 H26C 109.5 . . ?
H26B C26 H26C 109.5 . . ?
C25 C27 H27A 109.5 . . ?
C25 C27 H27B 109.5 . . ?
C25 C27 H27C 109.5 . . ?
H27A C27 H27B 109.5 . . ?
H27A C27 H27C 109.5 . . ?
H27B C27 H27C 109.5 . . ?
C29 C28 N3 118.5(3) . . ?
C33 C28 N3 118.9(3) . . ?
C33 C28 C29 122.5(3) . . ?
C28 C29 C34 123.0(3) . . ?
C30 C29 C28 117.0(3) . . ?
C30 C29 C34 119.9(3) . . ?
C29 C30 H30 119.3 . . ?
C31 C30 C29 121.5(4) . . ?
C31 C30 H30 119.3 . . ?
C30 C31 H31 119.9 . . ?
C32 C31 C30 120.2(3) . . ?
C32 C31 H31 119.9 . . ?
C31 C32 H32 119.2 . . ?
C31 C32 C33 121.6(3) . . ?
C33 C32 H32 119.2 . . ?
C28 C33 C37 124.3(3) . . ?
C32 C33 C28 117.1(3) . . ?
C32 C33 C37 118.5(3) . . ?
C29 C34 H34 107.0 . . ?
C29 C34 C35 110.6(3) . . ?
C29 C34 C36 113.6(3) . . ?
C35 C34 H34 107.0 . . ?
C35 C34 C36 111.2(4) . . ?
C36 C34 H34 107.0 . . ?
C34 C35 H35A 109.5 . . ?
C34 C35 H35B 109.5 . . ?
C34 C35 H35C 109.5 . . ?
H35A C35 H35B 109.5 . . ?
H35A C35 H35C 109.5 . . ?
H35B C35 H35C 109.5 . . ?
C34 C36 H36A 109.5 . . ?
C34 C36 H36B 109.5 . . ?
C34 C36 H36C 109.5 . . ?
H36A C36 H36B 109.5 . . ?
H36A C36 H36C 109.5 . . ?
H36B C36 H36C 109.5 . . ?
C33 C37 H37 108.2 . . ?
C33 C37 C38 110.3(3) . . ?
C33 C37 C39 111.9(3) . . ?
C38 C37 H37 108.2 . . ?
C39 C37 H37 108.2 . . ?
C39 C37 C38 110.0(3) . . ?
C37 C38 H38A 109.5 . . ?
C37 C38 H38B 109.5 . . ?
C37 C38 H38C 109.5 . . ?
H38A C38 H38B 109.5 . . ?
H38A C38 H38C 109.5 . . ?
H38B C38 H38C 109.5 . . ?
C37 C39 H39A 109.5 . . ?
C37 C39 H39B 109.5 . . ?
C37 C39 H39C 109.5 . . ?
H39A C39 H39B 109.5 . . ?
H39A C39 H39C 109.5 . . ?
H39B C39 H39C 109.5 . . ?
N4 Ni2 Cl2 93.25(8) . . ?
C40 Ni2 Cl2 162.71(10) . . ?
C40 Ni2 N4 84.11(13) . . ?
C52 Ni2 Cl2 91.50(10) . . ?
C52 Ni2 N4 168.23(14) . . ?
C52 Ni2 C40 94.45(15) . . ?
C46 N4 Ni2 116.0(2) . . ?
C50 N4 Ni2 125.0(2) . . ?
C50 N4 C46 118.9(3) . . ?
C52 N5 C54 110.4(3) . . ?
C52 N5 C67 128.5(3) . . ?
C54 N5 C67 120.0(3) . . ?
C52 N6 C53 111.2(3) . . ?
C52 N6 C55 126.5(3) . . ?
C53 N6 C55 121.9(3) . . ?
C41 C40 Ni2 130.5(3) . . ?
C41 C40 C45 115.9(3) . . ?
C45 C40 Ni2 112.6(2) . . ?
C40 C41 H41 119.1 . . ?
C42 C41 C40 121.7(3) . . ?
C42 C41 H41 119.1 . . ?
C41 C42 H42 119.6 . . ?
C43 C42 C41 120.7(3) . . ?
C43 C42 H42 119.6 . . ?
C42 C43 H43 120.1 . . ?
C42 C43 C44 119.7(3) . . ?
C44 C43 H43 120.1 . . ?
C43 C44 H44 120.3 . . ?
C45 C44 C43 119.4(3) . . ?
C45 C44 H44 120.3 . . ?
C40 C45 C46 114.4(3) . . ?
C44 C45 C40 122.4(3) . . ?
C44 C45 C46 123.2(3) . . ?
N4 C46 C45 111.8(3) . . ?
N4 C46 C47 121.3(3) . . ?
C47 C46 C45 126.9(3) . . ?
C46 C47 H47 120.5 . . ?
C46 C47 C48 119.0(3) . . ?
C48 C47 H47 120.5 . . ?
C47 C48 C51 121.1(3) . . ?
C49 C48 C47 119.7(3) . . ?
C49 C48 C51 119.1(3) . . ?
C48 C49 H49 120.5 . . ?
C50 C49 C48 118.9(3) . . ?
C50 C49 H49 120.5 . . ?
N4 C50 C49 122.2(3) . . ?
N4 C50 H50 118.9 . . ?
C49 C50 H50 118.9 . . ?
F4 C51 F5 107.0(3) . . ?
F4 C51 F6 106.7(3) . . ?
F4 C51 C48 112.8(3) . . ?
F5 C51 C48 112.1(3) . . ?
F6 C51 F5 106.1(3) . . ?
F6 C51 C48 111.7(3) . . ?
N5 C52 Ni2 130.5(3) . . ?
N6 C52 Ni2 125.3(3) . . ?
N6 C52 N5 104.2(3) . . ?
N6 C53 H53 126.7 . . ?
C54 C53 N6 106.5(3) . . ?
C54 C53 H53 126.7 . . ?
N5 C54 H54 126.2 . . ?
C53 C54 N5 107.7(3) . . ?
C53 C54 H54 126.2 . . ?
C56 C55 N6 118.5(3) . . ?
C56 C55 C60 123.3(3) . . ?
C60 C55 N6 118.0(3) . . ?
C55 C56 C57 117.1(3) . . ?
C55 C56 C61 122.8(3) . . ?
C57 C56 C61 119.9(3) . . ?
C56 C57 H57 119.2 . . ?
C58 C57 C56 121.5(4) . . ?
C58 C57 H57 119.2 . . ?
C57 C58 H58 120.0 . . ?
C57 C58 C59 119.9(3) . . ?
C59 C58 H58 120.0 . . ?
C58 C59 H59 119.4 . . ?
C58 C59 C60 121.2(3) . . ?
C60 C59 H59 119.4 . . ?
C55 C60 C64 124.3(3) . . ?
C59 C60 C55 116.7(3) . . ?
C59 C60 C64 118.9(3) . . ?
C56 C61 H61 107.3 . . ?
C56 C61 C62 110.1(3) . . ?
C56 C61 C63 113.6(3) . . ?
C62 C61 H61 107.3 . . ?
C63 C61 H61 107.3 . . ?
C63 C61 C62 111.0(4) . . ?
C61 C62 H62A 109.5 . . ?
C61 C62 H62B 109.5 . . ?
C61 C62 H62C 109.5 . . ?
H62A C62 H62B 109.5 . . ?
H62A C62 H62C 109.5 . . ?
H62B C62 H62C 109.5 . . ?
C61 C63 H63A 109.5 . . ?
C61 C63 H63B 109.5 . . ?
C61 C63 H63C 109.5 . . ?
H63A C63 H63B 109.5 . . ?
H63A C63 H63C 109.5 . . ?
H63B C63 H63C 109.5 . . ?
C60 C64 H64 108.0 . . ?
C60 C64 C65 111.8(3) . . ?
C60 C64 C66 110.9(3) . . ?
C65 C64 H64 108.0 . . ?
C66 C64 H64 108.0 . . ?
C66 C64 C65 110.1(3) . . ?
C64 C65 H65A 109.5 . . ?
C64 C65 H65B 109.5 . . ?
C64 C65 H65C 109.5 . . ?
H65A C65 H65B 109.5 . . ?
H65A C65 H65C 109.5 . . ?
H65B C65 H65C 109.5 . . ?
C64 C66 H66A 109.5 . . ?
C64 C66 H66B 109.5 . . ?
C64 C66 H66C 109.5 . . ?
H66A C66 H66B 109.5 . . ?
H66A C66 H66C 109.5 . . ?
H66B C66 H66C 109.5 . . ?
C68 C67 N5 120.0(3) . . ?
C68 C67 C72 123.2(3) . . ?
C72 C67 N5 116.7(3) . . ?
C67 C68 C69 116.9(4) . . ?
C67 C68 C73 123.8(3) . . ?
C69 C68 C73 119.3(4) . . ?
C68 C69 H69 119.3 . . ?
C70 C69 C68 121.4(4) . . ?
C70 C69 H69 119.3 . . ?
C69 C70 H70 119.9 . . ?
C71 C70 C69 120.2(4) . . ?
C71 C70 H70 119.9 . . ?
C70 C71 H71 119.2 . . ?
C70 C71 C72 121.7(4) . . ?
C72 C71 H71 119.2 . . ?
C67 C72 C76 123.8(3) . . ?
C71 C72 C67 116.7(4) . . ?
C71 C72 C76 119.5(4) . . ?
C68 C73 H73 107.6 . . ?
C68 C73 C74 112.3(4) . . ?
C68 C73 C75 110.8(4) . . ?
C74 C73 H73 107.6 . . ?
C75 C73 H73 107.6 . . ?
C75 C73 C74 110.9(4) . . ?
C73 C74 H74A 109.5 . . ?
C73 C74 H74B 109.5 . . ?
C73 C74 H74C 109.5 . . ?
H74A C74 H74B 109.5 . . ?
H74A C74 H74C 109.5 . . ?
H74B C74 H74C 109.5 . . ?
C73 C75 H75A 109.5 . . ?
C73 C75 H75B 109.5 . . ?
C73 C75 H75C 109.5 . . ?
H75A C75 H75B 109.5 . . ?
H75A C75 H75C 109.5 . . ?
H75B C75 H75C 109.5 . . ?
C72 C76 H76 107.7 . . ?
C72 C76 C77 111.3(4) . . ?
C72 C76 C78 113.4(3) . . ?
C77 C76 H76 107.7 . . ?
C78 C76 H76 107.7 . . ?
C78 C76 C77 108.8(3) . . ?
C76 C77 H77A 109.5 . . ?
C76 C77 H77B 109.5 . . ?
C76 C77 H77C 109.5 . . ?
H77A C77 H77B 109.5 . . ?
H77A C77 H77C 109.5 . . ?
H77B C77 H77C 109.5 . . ?
C76 C78 H78A 109.5 . . ?
C76 C78 H78B 109.5 . . ?
C76 C78 H78C 109.5 . . ?
H78A C78 H78B 109.5 . . ?
H78A C78 H78C 109.5 . . ?
H78B C78 H78C 109.5 . . ?

loop_
_geom_bond_atom_site_label_1
_geom_bond_atom_site_label_2
_geom_bond_distance
_geom_bond_site_symmetry_2
_geom_bond_publ_flag
Ni1 Cl1 2.2319(8) . ?
Ni1 N1 1.939(3) . ?
Ni1 C1 1.905(3) . ?
Ni1 C13 1.869(3) . ?
F1 C12 1.329(4) . ?
F2 C12 1.350(5) . ?
F3 C12 1.338(4) . ?
N1 C7 1.361(4) . ?
N1 C11 1.341(5) . ?
N2 C13 1.371(4) . ?
N2 C14 1.393(5) . ?
N2 C16 1.459(4) . ?
N3 C13 1.370(4) . ?
N3 C15 1.391(4) . ?
N3 C28 1.458(4) . ?
C1 C2 1.404(5) . ?
C1 C6 1.406(5) . ?
C2 H2 0.9300 . ?
C2 C3 1.388(5) . ?
C3 H3 0.9300 . ?
C3 C4 1.388(5) . ?
C4 H4 0.9300 . ?
C4 C5 1.380(5) . ?
C5 H5 0.9300 . ?
C5 C6 1.404(5) . ?
C6 C7 1.468(5) . ?
C7 C8 1.387(5) . ?
C8 H8 0.9300 . ?
C8 C9 1.385(5) . ?
C9 C10 1.392(5) . ?
C9 C12 1.491(5) . ?
C10 H10 0.9300 . ?
C10 C11 1.377(5) . ?
C11 H11 0.9300 . ?
C14 H14 0.9300 . ?
C14 C15 1.332(5) . ?
C15 H15 0.9300 . ?
C16 C17 1.395(5) . ?
C16 C21 1.410(5) . ?
C17 C18 1.401(5) . ?
C17 C22 1.516(5) . ?
C18 H18 0.9300 . ?
C18 C19 1.375(6) . ?
C19 H19 0.9300 . ?
C19 C20 1.380(6) . ?
C20 H20 0.9300 . ?
C20 C21 1.394(5) . ?
C21 C25 1.518(6) . ?
C22 H22 0.9800 . ?
C22 C23 1.534(6) . ?
C22 C24 1.535(6) . ?
C23 H23A 0.9600 . ?
C23 H23B 0.9600 . ?
C23 H23C 0.9600 . ?
C24 H24A 0.9600 . ?
C24 H24B 0.9600 . ?
C24 H24C 0.9600 . ?
C25 H25 0.9800 . ?
C25 C26 1.548(6) . ?
C25 C27 1.532(6) . ?
C26 H26A 0.9600 . ?
C26 H26B 0.9600 . ?
C26 H26C 0.9600 . ?
C27 H27A 0.9600 . ?
C27 H27B 0.9600 . ?
C27 H27C 0.9600 . ?
C28 C29 1.410(5) . ?
C28 C33 1.407(5) . ?
C29 C30 1.398(5) . ?
C29 C34 1.517(5) . ?
C30 H30 0.9300 . ?
C30 C31 1.382(5) . ?
C31 H31 0.9300 . ?
C31 C32 1.371(6) . ?
C32 H32 0.9300 . ?
C32 C33 1.399(5) . ?
C33 C37 1.521(5) . ?
C34 H34 0.9800 . ?
C34 C35 1.519(5) . ?
C34 C36 1.523(6) . ?
C35 H35A 0.9600 . ?
C35 H35B 0.9600 . ?
C35 H35C 0.9600 . ?
C36 H36A 0.9600 . ?
C36 H36B 0.9600 . ?
C36 H36C 0.9600 . ?
C37 H37 0.9800 . ?
C37 C38 1.535(5) . ?
C37 C39 1.525(5) . ?
C38 H38A 0.9600 . ?
C38 H38B 0.9600 . ?
C38 H38C 0.9600 . ?
C39 H39A 0.9600 . ?
C39 H39B 0.9600 . ?
C39 H39C 0.9600 . ?
Ni2 Cl2 2.2224(9) . ?
Ni2 N4 1.930(3) . ?
Ni2 C40 1.900(3) . ?
Ni2 C52 1.875(4) . ?
F4 C51 1.340(4) . ?
F5 C51 1.343(4) . ?
F6 C51 1.341(4) . ?
N4 C46 1.360(4) . ?
N4 C50 1.354(4) . ?
N5 C52 1.368(5) . ?
N5 C54 1.397(5) . ?
N5 C67 1.457(4) . ?
N6 C52 1.364(4) . ?
N6 C53 1.398(5) . ?
N6 C55 1.461(4) . ?
C40 C41 1.401(5) . ?
C40 C45 1.422(5) . ?
C41 H41 0.9300 . ?
C41 C42 1.396(5) . ?
C42 H42 0.9300 . ?
C42 C43 1.378(5) . ?
C43 H43 0.9300 . ?
C43 C44 1.392(5) . ?
C44 H44 0.9300 . ?
C44 C45 1.391(5) . ?
C45 C46 1.466(5) . ?
C46 C47 1.387(5) . ?
C47 H47 0.9300 . ?
C47 C48 1.388(5) . ?
C48 C49 1.382(5) . ?
C48 C51 1.499(5) . ?
C49 H49 0.9300 . ?
C49 C50 1.377(5) . ?
C50 H50 0.9300 . ?
C53 H53 0.9300 . ?
C53 C54 1.333(5) . ?
C54 H54 0.9300 . ?
C55 C56 1.386(5) . ?
C55 C60 1.411(5) . ?
C56 C57 1.400(5) . ?
C56 C61 1.526(5) . ?
C57 H57 0.9300 . ?
C57 C58 1.382(5) . ?
C58 H58 0.9300 . ?
C58 C59 1.384(5) . ?
C59 H59 0.9300 . ?
C59 C60 1.403(5) . ?
C60 C64 1.513(5) . ?
C61 H61 0.9800 . ?
C61 C62 1.540(6) . ?
C61 C63 1.536(6) . ?
C62 H62A 0.9600 . ?
C62 H62B 0.9600 . ?
C62 H62C 0.9600 . ?
C63 H63A 0.9600 . ?
C63 H63B 0.9600 . ?
C63 H63C 0.9600 . ?
C64 H64 0.9800 . ?
C64 C65 1.538(5) . ?
C64 C66 1.535(5) . ?
C65 H65A 0.9600 . ?
C65 H65B 0.9600 . ?
C65 H65C 0.9600 . ?
C66 H66A 0.9600 . ?
C66 H66B 0.9600 . ?
C66 H66C 0.9600 . ?
C67 C68 1.391(6) . ?
C67 C72 1.412(5) . ?
C68 C69 1.401(5) . ?
C68 C73 1.518(6) . ?
C69 H69 0.9300 . ?
C69 C70 1.382(7) . ?
C70 H70 0.9300 . ?
C70 C71 1.372(7) . ?
C71 H71 0.9300 . ?
C71 C72 1.394(5) . ?
C72 C76 1.518(6) . ?
C73 H73 0.9800 . ?
C73 C74 1.536(6) . ?
C73 C75 1.530(6) . ?
C74 H74A 0.9600 . ?
C74 H74B 0.9600 . ?
C74 H74C 0.9600 . ?
C75 H75A 0.9600 . ?
C75 H75B 0.9600 . ?
C75 H75C 0.9600 . ?
C76 H76 0.9800 . ?
C76 C77 1.543(5) . ?
C76 C78 1.532(6) . ?
C77 H77A 0.9600 . ?
C77 H77B 0.9600 . ?
C77 H77C 0.9600 . ?
C78 H78A 0.9600 . ?
C78 H78B 0.9600 . ?
C78 H78C 0.9600 . ?

loop_
_geom_torsion_atom_site_label_1
_geom_torsion_atom_site_label_2
_geom_torsion_atom_site_label_3
_geom_torsion_atom_site_label_4
_geom_torsion
_geom_torsion_site_symmetry_1
_geom_torsion_site_symmetry_2
_geom_torsion_site_symmetry_3
_geom_torsion_site_symmetry_4
_geom_torsion_publ_flag
Ni1 N1 C7 C6 0.6(4) . . . . ?
Ni1 N1 C7 C8 -178.8(2) . . . . ?
Ni1 N1 C11 C10 177.6(3) . . . . ?
Ni1 C1 C2 C3 165.2(3) . . . . ?
Ni1 C1 C6 C5 -167.7(3) . . . . ?
Ni1 C1 C6 C7 11.0(4) . . . . ?
Cl1 Ni1 C13 N2 58.5(3) . . . . ?
Cl1 Ni1 C13 N3 -120.4(3) . . . . ?
N1 Ni1 C13 N2 177.3(6) . . . . ?
N1 Ni1 C13 N3 -1.6(9) . . . . ?
N1 C7 C8 C9 0.7(5) . . . . ?
N2 C14 C15 N3 -0.5(4) . . . . ?
N2 C16 C17 C18 -178.2(3) . . . . ?
N2 C16 C17 C22 0.1(5) . . . . ?
N2 C16 C21 C20 179.1(3) . . . . ?
N2 C16 C21 C25 -0.7(5) . . . . ?
N3 C28 C29 C30 179.6(3) . . . . ?
N3 C28 C29 C34 3.3(5) . . . . ?
N3 C28 C33 C32 -178.0(3) . . . . ?
N3 C28 C33 C37 0.3(5) . . . . ?
C1 Ni1 C13 N2 -106.3(3) . . . . ?
C1 Ni1 C13 N3 74.9(3) . . . . ?
C1 C2 C3 C4 0.4(6) . . . . ?
C1 C6 C7 N1 -7.5(4) . . . . ?
C1 C6 C7 C8 171.7(3) . . . . ?
C2 C1 C6 C5 1.8(5) . . . . ?
C2 C1 C6 C7 -179.5(3) . . . . ?
C2 C3 C4 C5 1.4(6) . . . . ?
C3 C4 C5 C6 -1.6(5) . . . . ?
C4 C5 C6 C1 -0.1(5) . . . . ?
C4 C5 C6 C7 -178.6(3) . . . . ?
C5 C6 C7 N1 171.1(3) . . . . ?
C5 C6 C7 C8 -9.6(5) . . . . ?
C6 C1 C2 C3 -2.0(5) . . . . ?
C6 C7 C8 C9 -178.5(3) . . . . ?
C7 N1 C11 C10 0.5(6) . . . . ?
C7 C8 C9 C10 0.8(5) . . . . ?
C7 C8 C9 C12 178.6(3) . . . . ?
C8 C9 C10 C11 -1.6(6) . . . . ?
C8 C9 C12 F1 146.2(4) . . . . ?
C8 C9 C12 F2 -94.2(4) . . . . ?
C8 C9 C12 F3 24.7(5) . . . . ?
C9 C10 C11 N1 1.0(6) . . . . ?
C10 C9 C12 F1 -35.9(5) . . . . ?
C10 C9 C12 F2 83.7(4) . . . . ?
C10 C9 C12 F3 -157.5(3) . . . . ?
C11 N1 C7 C6 177.9(3) . . . . ?
C11 N1 C7 C8 -1.4(5) . . . . ?
C12 C9 C10 C11 -179.5(3) . . . . ?
C13 N2 C14 C15 0.9(4) . . . . ?
C13 N2 C16 C17 77.9(5) . . . . ?
C13 N2 C16 C21 -101.3(4) . . . . ?
C13 N3 C15 C14 0.1(4) . . . . ?
C13 N3 C28 C29 61.9(4) . . . . ?
C13 N3 C28 C33 -122.0(4) . . . . ?
C14 N2 C13 Ni1 -179.8(3) . . . . ?
C14 N2 C13 N3 -0.8(4) . . . . ?
C14 N2 C16 C17 -118.3(4) . . . . ?
C14 N2 C16 C21 62.5(5) . . . . ?
C15 N3 C13 Ni1 179.5(2) . . . . ?
C15 N3 C13 N2 0.5(4) . . . . ?
C15 N3 C28 C29 -111.8(4) . . . . ?
C15 N3 C28 C33 64.3(4) . . . . ?
C16 N2 C13 Ni1 -14.5(5) . . . . ?
C16 N2 C13 N3 164.6(3) . . . . ?
C16 N2 C14 C15 -165.2(3) . . . . ?
C16 C17 C18 C19 -0.8(6) . . . . ?
C16 C17 C22 C23 118.0(4) . . . . ?
C16 C17 C22 C24 -118.2(4) . . . . ?
C16 C21 C25 C26 -106.2(4) . . . . ?
C16 C21 C25 C27 130.7(4) . . . . ?
C17 C16 C21 C20 -0.1(6) . . . . ?
C17 C16 C21 C25 -179.8(4) . . . . ?
C17 C18 C19 C20 -0.2(6) . . . . ?
C18 C17 C22 C23 -63.6(5) . . . . ?
C18 C17 C22 C24 60.1(4) . . . . ?
C18 C19 C20 C21 1.1(6) . . . . ?
C19 C20 C21 C16 -1.0(6) . . . . ?
C19 C20 C21 C25 178.8(4) . . . . ?
C20 C21 C25 C26 74.0(5) . . . . ?
C20 C21 C25 C27 -49.1(5) . . . . ?
C21 C16 C17 C18 0.9(6) . . . . ?
C21 C16 C17 C22 179.3(3) . . . . ?
C22 C17 C18 C19 -179.2(4) . . . . ?
C28 N3 C13 Ni1 5.2(5) . . . . ?
C28 N3 C13 N2 -173.9(3) . . . . ?
C28 N3 C15 C14 174.6(3) . . . . ?
C28 C29 C30 C31 -2.3(5) . . . . ?
C28 C29 C34 C35 84.4(4) . . . . ?
C28 C29 C34 C36 -149.8(4) . . . . ?
C28 C33 C37 C38 -110.2(4) . . . . ?
C28 C33 C37 C39 127.1(4) . . . . ?
C29 C28 C33 C32 -2.2(5) . . . . ?
C29 C28 C33 C37 176.2(3) . . . . ?
C29 C30 C31 C32 -0.7(6) . . . . ?
C30 C29 C34 C35 -91.8(4) . . . . ?
C30 C29 C34 C36 34.0(5) . . . . ?
C30 C31 C32 C33 2.4(6) . . . . ?
C31 C32 C33 C28 -1.0(5) . . . . ?
C31 C32 C33 C37 -179.4(3) . . . . ?
C32 C33 C37 C38 68.1(4) . . . . ?
C32 C33 C37 C39 -54.6(4) . . . . ?
C33 C28 C29 C30 3.7(5) . . . . ?
C33 C28 C29 C34 -172.6(3) . . . . ?
C34 C29 C30 C31 174.1(3) . . . . ?
Ni2 N4 C46 C45 -0.4(4) . . . . ?
Ni2 N4 C46 C47 178.5(3) . . . . ?
Ni2 N4 C50 C49 -177.6(3) . . . . ?
Ni2 C40 C41 C42 -164.6(3) . . . . ?
Ni2 C40 C45 C44 166.9(3) . . . . ?
Ni2 C40 C45 C46 -12.1(4) . . . . ?
Cl2 Ni2 C40 C41 95.2(5) . . . . ?
Cl2 Ni2 C40 C45 -72.7(5) . . . . ?
Cl2 Ni2 C52 N5 -56.5(3) . . . . ?
Cl2 Ni2 C52 N6 120.4(3) . . . . ?
N4 Ni2 C40 C41 177.1(3) . . . . ?
N4 Ni2 C40 C45 9.3(2) . . . . ?
N4 Ni2 C52 N5 -170.3(5) . . . . ?
N4 Ni2 C52 N6 6.6(9) . . . . ?
N4 C46 C47 C48 -0.9(5) . . . . ?
N5 C67 C68 C69 -174.5(4) . . . . ?
N5 C67 C68 C73 6.7(6) . . . . ?
N5 C67 C72 C71 174.1(4) . . . . ?
N5 C67 C72 C76 -8.8(5) . . . . ?
N6 C53 C54 N5 0.6(4) . . . . ?
N6 C55 C56 C57 -179.5(3) . . . . ?
N6 C55 C56 C61 -3.5(5) . . . . ?
N6 C55 C60 C59 177.5(3) . . . . ?
N6 C55 C60 C64 -0.8(5) . . . . ?
C40 Ni2 C52 N5 107.2(3) . . . . ?
C40 Ni2 C52 N6 -75.8(3) . . . . ?
C40 C41 C42 C43 -0.9(6) . . . . ?
C40 C45 C46 N4 8.1(4) . . . . ?
C40 C45 C46 C47 -170.7(3) . . . . ?
C41 C40 C45 C44 -2.8(5) . . . . ?
C41 C40 C45 C46 178.2(3) . . . . ?
C41 C42 C43 C44 -1.4(6) . . . . ?
C42 C43 C44 C45 1.5(5) . . . . ?
C43 C44 C45 C40 0.7(5) . . . . ?
C43 C44 C45 C46 179.6(3) . . . . ?
C44 C45 C46 N4 -170.9(3) . . . . ?
C44 C45 C46 C47 10.3(6) . . . . ?
C45 C40 C41 C42 3.0(5) . . . . ?
C45 C46 C47 C48 177.8(3) . . . . ?
C46 N4 C50 C49 -1.4(5) . . . . ?
C46 C47 C48 C49 -0.8(5) . . . . ?
C46 C47 C48 C51 -178.2(3) . . . . ?
C47 C48 C49 C50 1.3(6) . . . . ?
C47 C48 C51 F4 -24.9(5) . . . . ?
C47 C48 C51 F5 -145.7(3) . . . . ?
C47 C48 C51 F6 95.3(4) . . . . ?
C48 C49 C50 N4 -0.3(6) . . . . ?
C49 C48 C51 F4 157.7(3) . . . . ?
C49 C48 C51 F5 36.8(5) . . . . ?
C49 C48 C51 F6 -82.1(4) . . . . ?
C50 N4 C46 C45 -176.9(3) . . . . ?
C50 N4 C46 C47 1.9(5) . . . . ?
C51 C48 C49 C50 178.8(3) . . . . ?
C52 Ni2 C40 C41 -14.6(3) . . . . ?
C52 Ni2 C40 C45 177.6(2) . . . . ?
C52 N5 C54 C53 -1.0(4) . . . . ?
C52 N5 C67 C68 -81.6(5) . . . . ?
C52 N5 C67 C72 102.3(4) . . . . ?
C52 N6 C53 C54 -0.1(4) . . . . ?
C52 N6 C55 C56 -64.9(5) . . . . ?
C52 N6 C55 C60 119.9(4) . . . . ?
C53 N6 C52 Ni2 -178.1(2) . . . . ?
C53 N6 C52 N5 -0.6(4) . . . . ?
C53 N6 C55 C56 107.5(4) . . . . ?
C53 N6 C55 C60 -67.7(4) . . . . ?
C54 N5 C52 Ni2 178.4(3) . . . . ?
C54 N5 C52 N6 1.0(4) . . . . ?
C54 N5 C67 C68 111.5(4) . . . . ?
C54 N5 C67 C72 -64.6(4) . . . . ?
C55 N6 C52 Ni2 -5.1(5) . . . . ?
C55 N6 C52 N5 172.5(3) . . . . ?
C55 N6 C53 C54 -173.5(3) . . . . ?
C55 C56 C57 C58 2.9(5) . . . . ?
C55 C56 C61 C62 -84.5(4) . . . . ?
C55 C56 C61 C63 150.4(4) . . . . ?
C55 C60 C64 C65 -129.0(4) . . . . ?
C55 C60 C64 C66 107.8(4) . . . . ?
C56 C55 C60 C59 2.6(5) . . . . ?
C56 C55 C60 C64 -175.7(3) . . . . ?
C56 C57 C58 C59 0.5(6) . . . . ?
C57 C56 C61 C62 91.4(4) . . . . ?
C57 C56 C61 C63 -33.7(5) . . . . ?
C57 C58 C59 C60 -2.6(6) . . . . ?
C58 C59 C60 C55 1.1(5) . . . . ?
C58 C59 C60 C64 179.5(3) . . . . ?
C59 C60 C64 C65 52.7(4) . . . . ?
C59 C60 C64 C66 -70.5(4) . . . . ?
C60 C55 C56 C57 -4.5(5) . . . . ?
C60 C55 C56 C61 171.5(3) . . . . ?
C61 C56 C57 C58 -173.2(3) . . . . ?
C67 N5 C52 Ni2 10.5(5) . . . . ?
C67 N5 C52 N6 -166.9(3) . . . . ?
C67 N5 C54 C53 168.0(3) . . . . ?
C67 C68 C69 C70 0.7(7) . . . . ?
C67 C68 C73 C74 -123.6(4) . . . . ?
C67 C68 C73 C75 111.8(4) . . . . ?
C67 C72 C76 C77 -129.3(4) . . . . ?
C67 C72 C76 C78 107.6(4) . . . . ?
C68 C67 C72 C71 -1.8(6) . . . . ?
C68 C67 C72 C76 175.2(4) . . . . ?
C68 C69 C70 C71 -2.0(8) . . . . ?
C69 C68 C73 C74 57.6(5) . . . . ?
C69 C68 C73 C75 -66.9(5) . . . . ?
C69 C70 C71 C72 1.5(8) . . . . ?
C70 C71 C72 C67 0.4(7) . . . . ?
C70 C71 C72 C76 -176.8(4) . . . . ?
C71 C72 C76 C77 47.6(5) . . . . ?
C71 C72 C76 C78 -75.4(5) . . . . ?
C72 C67 C68 C69 1.3(6) . . . . ?
C72 C67 C68 C73 -177.4(4) . . . . ?
C73 C68 C69 C70 179.4(4) . . . . ?

loop_
_twin_individual_id
_twin_individual_mass_fraction_refined
1 0.623(10)
2 0.377(10)
